data_7250242
loop_
_publ_author_name
'Chuskit, Stanzin'
'Kumar, Sunil'
'Das, Dinabandhu'

_publ_section_title
;
 Polymorphism in novel symmetric and asymmetric bis-hydrazone derivatives
;
_journal_issue 20
_journal_name_full CrystEngComm
_journal_page_first 3247
_journal_page_last 3256
_journal_paper_doi 10.1039/D5CE00242G
_journal_volume 27
_journal_year 2025
_chemical_formula_sum 'C38 H30 N4 O2'
_chemical_formula_weight 574.66
_space_group_crystal_system monoclinic
_space_group_IT_number 14
_space_group_name_Hall '-P 2ybc'
_space_group_name_H-M_alt 'P 1 21/c 1'
_atom_sites_solution_hydrogens mixed
_audit_creation_method SHELXL-2018/3
_audit_update_record
;
2025-02-18 deposited with the CCDC.	2025-04-08 downloaded from the CCDC.
;
_cell_angle_alpha 90
_cell_angle_beta 94.403(5)
_cell_angle_gamma 90
_cell_formula_units_Z 4
_cell_length_a 10.5848(16)
_cell_length_b 26.074(4)
_cell_length_c 11.1341(19)
_cell_measurement_reflns_used 9943
_cell_measurement_temperature 300(2)
_cell_measurement_theta_max 6.67
_cell_measurement_theta_min 2.41
_cell_volume 3063.8(8)
_computing_cell_refinement 'Bruker SAINT'
_computing_data_collection 'Bruker APEX3'
_computing_data_reduction 'Bruker SAINT'
_computing_molecular_graphics 'Xseed-2017 (Barbour, 2017)'
_computing_structure_refinement 'SHELXL-2018/3 (Sheldrick, 2018)'
_computing_structure_solution 'SHELXT 2018/2 (Sheldrick, 2018)'
_diffrn_ambient_temperature 300(2)
_diffrn_measured_fraction_theta_full 0.998
_diffrn_measured_fraction_theta_max 0.998
_diffrn_measurement_device_type 'Bruker APEX-III CMOS detector'
_diffrn_measurement_method 'phi and omega scan'
_diffrn_radiation_type MoK\a
_diffrn_radiation_wavelength 0.71073
_diffrn_reflns_av_R_equivalents 0.0763
_diffrn_reflns_av_unetI/netI 0.0382
_diffrn_reflns_Laue_measured_fraction_full 0.998
_diffrn_reflns_Laue_measured_fraction_max 0.998
_diffrn_reflns_limit_h_max 13
_diffrn_reflns_limit_h_min -13
_diffrn_reflns_limit_k_max 33
_diffrn_reflns_limit_k_min -33
_diffrn_reflns_limit_l_max 14
_diffrn_reflns_limit_l_min -14
_diffrn_reflns_number 75825
_diffrn_reflns_point_group_measured_fraction_full 0.998
_diffrn_reflns_point_group_measured_fraction_max 0.998
_diffrn_reflns_theta_full 25.000
_diffrn_reflns_theta_max 26.979
_diffrn_reflns_theta_min 2.082
_diffrn_source microfocus
_exptl_absorpt_coefficient_mu 0.078
_exptl_absorpt_correction_T_max 0.7455
_exptl_absorpt_correction_T_min 0.6544
_exptl_absorpt_correction_type multi-scan
_exptl_absorpt_process_details SADABS
_exptl_crystal_colour yellow
_exptl_crystal_density_diffrn 1.246
_exptl_crystal_density_meas ?
_exptl_crystal_description block
_exptl_crystal_F_000 1208
_exptl_crystal_size_max 0.258
_exptl_crystal_size_mid 0.135
_exptl_crystal_size_min 0.060
_refine_diff_density_max 0.148
_refine_diff_density_min -0.158
_refine_diff_density_rms 0.033
_refine_ls_extinction_method none
_refine_ls_goodness_of_fit_ref 1.064
_refine_ls_hydrogen_treatment mixed
_refine_ls_matrix_type full
_refine_ls_number_parameters 407
_refine_ls_number_reflns 6661
_refine_ls_number_restraints 0
_refine_ls_restrained_S_all 1.064
_refine_ls_R_factor_all 0.1027
_refine_ls_R_factor_gt 0.0578
_refine_ls_shift/su_max 0.000
_refine_ls_shift/su_mean 0.000
_refine_ls_structure_factor_coef Fsqd
_refine_ls_weighting_details 'w=1/[\s^2^(Fo^2^)+(0.0385P)^2^+1.3237P] where P=(Fo^2^+2Fc^2^)/3'
_refine_ls_weighting_scheme calc
_refine_ls_wR_factor_gt 0.1225
_refine_ls_wR_factor_ref 0.1435
_reflns_Friedel_coverage 0.000
_reflns_number_gt 4168
_reflns_number_total 6661
_reflns_threshold_expression 'I > 2\s(I)'
_cod_data_source_file d5ce00242g2.cif
_cod_data_source_block NBB-I
_cod_depositor_comments
;
The following automatic conversions were performed:

data item '_exptl_crystal_density_meas' value 'not measured' was
changed to '?' -- the value is perceived as not measured.

Automatic conversion script
Id: cif_fix_values 8170 2020-07-09 18:12:32Z antanas 

 Adding full bibliography for 7250229--7250245.cif.
;
_cod_original_cell_volume 3063.8(9)
_cod_original_sg_symbol_H-M 'P 21/c'
_cod_database_code 7250242
_shelx_shelxl_version_number 2018/3
_shelx_space_group_comment
;
The symmetry employed for this shelxl refinement is uniquely defined
by the following loop, which should always be used as a source of
symmetry information in preference to the above space-group names.
They are only intended as comments.
;
_shelx_estimated_absorpt_t_min 0.980
_shelx_estimated_absorpt_t_max 0.995

loop_
_space_group_symop_operation_xyz
'x, y, z'
'-x, y+1/2, -z+1/2'
'-x, -y, -z'
'x, -y-1/2, z-1/2'

loop_
_atom_site_label
_atom_site_type_symbol
_atom_site_fract_x
_atom_site_fract_y
_atom_site_fract_z
_atom_site_U_iso_or_equiv
_atom_site_adp_type
_atom_site_occupancy
_atom_site_site_symmetry_order
_atom_site_calc_flag
_atom_site_refinement_flags_posn
_atom_site_refinement_flags_adp
_atom_site_refinement_flags_occupancy
_atom_site_disorder_assembly
_atom_site_disorder_group
O2 O 0.97031(16) 0.48616(7) 0.24894(16) 0.0750(5) Uani 1 1 d . . . . .
N3 N 0.39261(16) 0.55006(7) 0.87843(16) 0.0529(5) Uani 1 1 d . . . . .
N4 N 0.48317(17) 0.54685(7) 0.79228(16) 0.0558(5) Uani 1 1 d . . . . .
N2 N 0.46694(16) 0.67205(7) 0.83308(16) 0.0549(5) Uani 1 1 d . . . . .
N1 N 0.33909(17) 0.67175(8) 0.78627(18) 0.0602(5) Uani 1 1 d . . . . .
C20 C 0.39834(18) 0.59363(8) 0.93222(18) 0.0450(5) Uani 1 1 d . . . . .
C13 C 0.49273(19) 0.63440(8) 0.90562(19) 0.0463(5) Uani 1 1 d . . . . .
C21 C 0.31876(18) 0.60284(8) 1.03317(18) 0.0449(5) Uani 1 1 d . . . . .
O1 O -0.39592(17) 0.68582(8) 0.4461(2) 0.0927(6) Uani 1 1 d . . . . .
C14 C 0.61989(19) 0.63114(8) 0.96980(18) 0.0463(5) Uani 1 1 d . . . . .
C7 C 0.1936(2) 0.69798(8) 0.6246(2) 0.0511(5) Uani 1 1 d . . . . .
C35 C 0.7347(2) 0.46554(8) 0.4736(2) 0.0502(5) Uani 1 1 d . . . . .
C28 C 0.5718(2) 0.49077(9) 0.6520(2) 0.0530(5) Uani 1 1 d . . . . .
C27 C 0.4838(2) 0.50294(9) 0.7416(2) 0.0546(6) Uani 1 1 d . . . . .
C10 C -0.0479(2) 0.69966(8) 0.4982(2) 0.0549(6) Uani 1 1 d . . . . .
C26 C 0.3060(2) 0.65138(9) 1.0808(2) 0.0602(6) Uani 1 1 d . . . . .
H26 H 0.345004 0.679084 1.046161 0.072 Uiso 1 1 calc R U . . .
C22 C 0.2581(2) 0.56241(9) 1.0860(2) 0.0569(6) Uani 1 1 d . . . . .
H22 H 0.264342 0.529447 1.055053 0.068 Uiso 1 1 calc R U . . .
C30 C 0.7416(2) 0.51426(8) 0.5280(2) 0.0528(5) Uani 1 1 d . . . . .
C5 C -0.0354(2) 0.69102(8) 0.6246(2) 0.0542(6) Uani 1 1 d . . . . .
C29 C 0.6590(2) 0.52567(9) 0.6186(2) 0.0565(6) Uani 1 1 d . . . . .
H29 H 0.664195 0.557545 0.656190 0.068 Uiso 1 1 calc R U . . .
C36 C 0.6459(2) 0.42960(9) 0.5102(2) 0.0594(6) Uani 1 1 d . . . . .
H36 H 0.641675 0.397158 0.475342 0.071 Uiso 1 1 calc R U . . .
C8 C 0.1790(2) 0.70963(9) 0.5007(2) 0.0594(6) Uani 1 1 d . . . . .
H8 H 0.250118 0.717008 0.459705 0.071 Uiso 1 1 calc R U . . .
C24 C 0.1787(2) 0.61905(10) 1.2311(2) 0.0610(6) Uani 1 1 d . . . . .
H24 H 0.133004 0.624307 1.298087 0.073 Uiso 1 1 calc R U . . .
C6 C 0.0870(2) 0.68987(8) 0.6845(2) 0.0548(6) Uani 1 1 d . . . . .
H6 H 0.095534 0.683417 0.766845 0.066 Uiso 1 1 calc R U . . .
C34 C 0.8139(2) 0.45441(9) 0.3785(2) 0.0562(6) Uani 1 1 d . . . . .
H34 H 0.811232 0.422222 0.342384 0.067 Uiso 1 1 calc R U . . .
C33 C 0.8931(2) 0.49118(9) 0.3411(2) 0.0571(6) Uani 1 1 d . . . . .
C9 C 0.0625(2) 0.71023(9) 0.4403(2) 0.0625(6) Uani 1 1 d . . . . .
H9 H 0.055670 0.717844 0.358407 0.075 Uiso 1 1 calc R U . . .
C12 C 0.3210(2) 0.69390(8) 0.6854(2) 0.0538(6) Uani 1 1 d . . . . .
C15 C 0.6628(2) 0.58562(9) 1.0223(2) 0.0579(6) Uani 1 1 d . . . . .
H15 H 0.611331 0.556666 1.016817 0.070 Uiso 1 1 calc R U . . .
C23 C 0.1891(2) 0.57076(10) 1.1836(2) 0.0629(6) Uani 1 1 d . . . . .
H23 H 0.148742 0.543349 1.218040 0.075 Uiso 1 1 calc R U . . .
C37 C 0.5664(2) 0.44204(9) 0.5961(2) 0.0596(6) Uani 1 1 d . . . . .
H37 H 0.507460 0.418074 0.618450 0.072 Uiso 1 1 calc R U . . .
C31 C 0.8271(2) 0.55069(9) 0.4882(2) 0.0653(7) Uani 1 1 d . . . . .
H31 H 0.833302 0.582777 0.524606 0.078 Uiso 1 1 calc R U . . .
C11 C -0.1704(2) 0.69804(9) 0.4359(2) 0.0658(7) Uani 1 1 d . . . . .
H11 H -0.179299 0.703342 0.353080 0.079 Uiso 1 1 calc R U . . .
C32 C 0.9004(2) 0.53943(10) 0.3970(2) 0.0687(7) Uani 1 1 d . . . . .
H32 H 0.956096 0.563955 0.371338 0.082 Uiso 1 1 calc R U . . .
C25 C 0.2364(2) 0.65932(10) 1.1788(2) 0.0671(7) Uani 1 1 d . . . . .
H25 H 0.228681 0.692238 1.209561 0.080 Uiso 1 1 calc R U . . .
C19 C 0.6971(2) 0.67381(10) 0.9809(2) 0.0695(7) Uani 1 1 d . . . . .
H19 H 0.669508 0.704825 0.946942 0.083 Uiso 1 1 calc R U . . .
C2 C -0.2745(2) 0.68879(9) 0.4969(3) 0.0703(7) Uani 1 1 d . . . . .
C4 C -0.1468(2) 0.68257(10) 0.6847(2) 0.0680(7) Uani 1 1 d . . . . .
H4 H -0.140470 0.677327 0.767614 0.082 Uiso 1 1 calc R U . . .
C16 C 0.7809(2) 0.58292(11) 1.0826(2) 0.0745(7) Uani 1 1 d . . . . .
H16 H 0.809531 0.552097 1.116833 0.089 Uiso 1 1 calc R U . . .
C3 C -0.2623(3) 0.68201(10) 0.6234(3) 0.0745(7) Uani 1 1 d . . . . .
H3 H -0.334343 0.677110 0.664842 0.089 Uiso 1 1 calc R U . . .
C17 C 0.8561(3) 0.62530(13) 1.0923(3) 0.0858(9) Uani 1 1 d . . . . .
H17 H 0.935910 0.623361 1.133355 0.103 Uiso 1 1 calc R U . . .
C38 C 0.9758(3) 0.43811(12) 0.1905(3) 0.0904(9) Uani 1 1 d . . . . .
H38A H 1.004379 0.412400 0.248058 0.136 Uiso 1 1 calc R U . . .
H38B H 1.033733 0.440139 0.128421 0.136 Uiso 1 1 calc R U . . .
H38C H 0.893061 0.429184 0.155398 0.136 Uiso 1 1 calc R U . . .
C18 C 0.8150(3) 0.67050(12) 1.0423(3) 0.0903(10) Uani 1 1 d . . . . .
H18 H 0.866786 0.699327 1.049443 0.108 Uiso 1 1 calc R U . . .
C1 C -0.4140(3) 0.68940(14) 0.3180(3) 0.1131(12) Uani 1 1 d . . . . .
H1A H -0.387077 0.722578 0.292636 0.170 Uiso 1 1 calc R U . . .
H1B H -0.502037 0.684689 0.293069 0.170 Uiso 1 1 calc R U . . .
H1C H -0.364916 0.663349 0.282234 0.170 Uiso 1 1 calc R U . . .
H1 H 0.419(2) 0.4749(9) 0.7663(19) 0.065(7) Uiso 1 1 d . . . . .
H2 H 0.393(2) 0.7072(10) 0.644(2) 0.082(8) Uiso 1 1 d . . . . .

loop_
_atom_site_aniso_label
_atom_site_aniso_U_11
_atom_site_aniso_U_22
_atom_site_aniso_U_33
_atom_site_aniso_U_23
_atom_site_aniso_U_13
_atom_site_aniso_U_12
O2 0.0776(12) 0.0728(12) 0.0785(12) 0.0001(10) 0.0309(10) 0.0004(9)
N3 0.0530(10) 0.0549(11) 0.0516(11) -0.0057(9) 0.0094(9) -0.0065(9)
N4 0.0545(11) 0.0620(12) 0.0524(11) -0.0085(9) 0.0128(9) -0.0059(9)
N2 0.0507(11) 0.0580(11) 0.0555(11) 0.0118(9) 0.0006(9) -0.0008(9)
N1 0.0500(11) 0.0674(13) 0.0623(12) 0.0170(10) -0.0017(9) 0.0044(9)
C20 0.0442(11) 0.0463(12) 0.0441(12) 0.0029(9) 0.0008(9) -0.0008(9)
C13 0.0467(11) 0.0467(12) 0.0458(12) 0.0023(9) 0.0045(9) -0.0022(9)
C21 0.0405(11) 0.0503(12) 0.0436(12) 0.0009(9) 0.0007(9) -0.0014(9)
O1 0.0683(12) 0.0893(14) 0.1159(18) 0.0082(12) -0.0217(12) -0.0013(10)
C14 0.0455(11) 0.0482(12) 0.0450(12) 0.0027(9) 0.0030(9) -0.0020(9)
C7 0.0604(13) 0.0417(12) 0.0507(13) 0.0012(10) 0.0002(11) 0.0085(10)
C35 0.0518(12) 0.0468(12) 0.0510(13) 0.0026(10) -0.0026(10) 0.0009(10)
C28 0.0555(13) 0.0542(13) 0.0490(13) -0.0007(10) 0.0028(10) 0.0017(11)
C27 0.0577(14) 0.0558(14) 0.0503(13) -0.0007(11) 0.0037(11) 0.0004(11)
C10 0.0681(15) 0.0425(12) 0.0531(14) 0.0002(10) -0.0011(11) 0.0096(11)
C26 0.0679(15) 0.0509(13) 0.0638(15) -0.0017(11) 0.0179(12) -0.0052(11)
C22 0.0586(13) 0.0494(13) 0.0640(15) 0.0019(11) 0.0130(12) -0.0005(10)
C30 0.0535(13) 0.0488(13) 0.0555(14) -0.0009(10) -0.0006(11) 0.0011(10)
C5 0.0627(14) 0.0457(12) 0.0539(14) 0.0000(10) 0.0031(11) 0.0117(10)
C29 0.0635(14) 0.0487(13) 0.0568(14) -0.0061(11) 0.0006(11) 0.0027(11)
C36 0.0668(15) 0.0479(13) 0.0637(15) -0.0065(11) 0.0072(12) -0.0031(11)
C8 0.0680(15) 0.0604(15) 0.0505(14) 0.0035(11) 0.0087(12) 0.0066(12)
C24 0.0533(13) 0.0766(17) 0.0542(14) -0.0023(12) 0.0111(11) 0.0052(12)
C6 0.0671(15) 0.0502(13) 0.0464(13) 0.0013(10) 0.0009(11) 0.0106(11)
C34 0.0570(13) 0.0534(13) 0.0580(14) -0.0013(11) 0.0037(11) 0.0033(11)
C33 0.0533(13) 0.0634(15) 0.0550(14) 0.0068(11) 0.0066(11) 0.0041(11)
C9 0.0785(17) 0.0617(15) 0.0466(13) 0.0049(11) 0.0014(12) 0.0114(12)
C12 0.0631(15) 0.0453(12) 0.0524(14) 0.0027(10) 0.0007(11) 0.0026(11)
C15 0.0584(14) 0.0522(13) 0.0619(15) 0.0063(11) -0.0041(11) -0.0005(11)
C23 0.0587(14) 0.0656(16) 0.0664(16) 0.0104(13) 0.0174(12) -0.0006(12)
C37 0.0674(15) 0.0525(14) 0.0597(15) -0.0026(11) 0.0098(12) -0.0050(11)
C31 0.0707(16) 0.0513(14) 0.0747(17) -0.0028(12) 0.0101(14) -0.0070(12)
C11 0.0768(17) 0.0522(14) 0.0653(16) 0.0015(12) -0.0148(14) 0.0081(12)
C32 0.0698(16) 0.0614(16) 0.0768(18) 0.0055(13) 0.0174(14) -0.0057(12)
C25 0.0750(16) 0.0592(15) 0.0693(17) -0.0106(13) 0.0204(13) 0.0013(13)
C19 0.0651(15) 0.0587(15) 0.0814(18) 0.0163(13) -0.0150(13) -0.0169(12)
C2 0.0633(16) 0.0539(15) 0.091(2) 0.0039(14) -0.0100(15) 0.0062(12)
C4 0.0680(16) 0.0719(17) 0.0648(16) 0.0070(13) 0.0102(13) 0.0147(13)
C16 0.0669(16) 0.0691(17) 0.0842(19) 0.0089(14) -0.0156(14) 0.0110(14)
C3 0.0633(16) 0.0717(18) 0.089(2) 0.0086(15) 0.0104(15) 0.0112(13)
C17 0.0583(16) 0.104(2) 0.091(2) 0.0111(18) -0.0211(15) -0.0070(16)
C38 0.099(2) 0.087(2) 0.089(2) -0.0170(17) 0.0293(18) 0.0033(17)
C18 0.0700(18) 0.089(2) 0.107(2) 0.0214(18) -0.0225(17) -0.0304(16)
C1 0.101(2) 0.107(3) 0.122(3) 0.009(2) -0.052(2) -0.012(2)

loop_
_atom_type_symbol
_atom_type_description
_atom_type_scat_dispersion_real
_atom_type_scat_dispersion_imag
_atom_type_scat_source
C C 0.0033 0.0016 'International Tables Vol C Tables 4.2.6.8 and 6.1.1.4'
H H 0.0000 0.0000 'International Tables Vol C Tables 4.2.6.8 and 6.1.1.4'
N N 0.0061 0.0033 'International Tables Vol C Tables 4.2.6.8 and 6.1.1.4'
O O 0.0106 0.0060 'International Tables Vol C Tables 4.2.6.8 and 6.1.1.4'

loop_
_geom_angle_atom_site_label_1
_geom_angle_atom_site_label_2
_geom_angle_atom_site_label_3
_geom_angle
_geom_angle_site_symmetry_1
_geom_angle_site_symmetry_3
_geom_angle_publ_flag
C33 O2 C38 118.6(2) . . ?
C20 N3 N4 111.09(17) . . ?
C27 N4 N3 112.39(19) . . ?
C13 N2 N1 112.23(17) . . ?
C12 N1 N2 113.63(19) . . ?
N3 C20 C21 119.37(19) . . ?
N3 C20 C13 122.82(19) . . ?
C21 C20 C13 117.50(18) . . ?
N2 C13 C14 119.26(18) . . ?
N2 C13 C20 123.41(18) . . ?
C14 C13 C20 117.30(17) . . ?
C26 C21 C22 118.1(2) . . ?
C26 C21 C20 121.29(19) . . ?
C22 C21 C20 120.57(19) . . ?
C2 O1 C1 117.3(2) . . ?
C19 C14 C15 118.7(2) . . ?
C19 C14 C13 120.53(19) . . ?
C15 C14 C13 120.71(19) . . ?
C6 C7 C8 118.5(2) . . ?
C6 C7 C12 121.8(2) . . ?
C8 C7 C12 119.7(2) . . ?
C30 C35 C36 119.3(2) . . ?
C30 C35 C34 119.2(2) . . ?
C36 C35 C34 121.4(2) . . ?
C29 C28 C37 118.9(2) . . ?
C29 C28 C27 121.6(2) . . ?
C37 C28 C27 119.5(2) . . ?
N4 C27 C28 121.7(2) . . ?
C9 C10 C5 117.9(2) . . ?
C9 C10 C11 122.7(2) . . ?
C5 C10 C11 119.3(2) . . ?
C25 C26 C21 121.0(2) . . ?
C23 C22 C21 120.4(2) . . ?
C31 C30 C35 119.2(2) . . ?
C31 C30 C29 122.0(2) . . ?
C35 C30 C29 118.8(2) . . ?
C6 C5 C4 122.7(2) . . ?
C6 C5 C10 118.9(2) . . ?
C4 C5 C10 118.3(2) . . ?
C28 C29 C30 121.3(2) . . ?
C37 C36 C35 120.4(2) . . ?
C9 C8 C7 121.0(2) . . ?
C25 C24 C23 119.3(2) . . ?
C7 C6 C5 121.8(2) . . ?
C33 C34 C35 119.6(2) . . ?
C34 C33 O2 125.5(2) . . ?
C34 C33 C32 120.7(2) . . ?
O2 C33 C32 113.8(2) . . ?
C8 C9 C10 121.7(2) . . ?
N1 C12 C7 121.0(2) . . ?
C16 C15 C14 120.4(2) . . ?
C22 C23 C24 120.9(2) . . ?
C36 C37 C28 121.1(2) . . ?
C32 C31 C30 120.6(2) . . ?
C2 C11 C10 120.3(2) . . ?
C31 C32 C33 120.7(2) . . ?
C24 C25 C26 120.3(2) . . ?
C18 C19 C14 120.1(2) . . ?
C11 C2 O1 125.2(3) . . ?
C11 C2 C3 120.2(2) . . ?
O1 C2 C3 114.6(3) . . ?
C3 C4 C5 121.0(3) . . ?
C17 C16 C15 120.1(2) . . ?
C4 C3 C2 120.7(3) . . ?
C18 C17 C16 120.3(2) . . ?
C17 C18 C19 120.4(3) . . ?

loop_
_geom_bond_atom_site_label_1
_geom_bond_atom_site_label_2
_geom_bond_distance
_geom_bond_site_symmetry_2
_geom_bond_publ_flag
O2 C33 1.367(3) . ?
O2 C38 1.415(3) . ?
N3 C20 1.284(3) . ?
N3 N4 1.410(2) . ?
N4 C27 1.277(3) . ?
N2 C13 1.287(3) . ?
N2 N1 1.412(2) . ?
N1 C12 1.264(3) . ?
C20 C21 1.475(3) . ?
C20 C13 1.504(3) . ?
C13 C14 1.477(3) . ?
C21 C26 1.383(3) . ?
C21 C22 1.388(3) . ?
O1 C2 1.366(3) . ?
O1 C1 1.427(4) . ?
C14 C19 1.380(3) . ?
C14 C15 1.384(3) . ?
C7 C6 1.370(3) . ?
C7 C8 1.410(3) . ?
C7 C12 1.466(3) . ?
C35 C30 1.407(3) . ?
C35 C36 1.409(3) . ?
C35 C34 1.430(3) . ?
C28 C29 1.368(3) . ?
C28 C37 1.414(3) . ?
C28 C27 1.451(3) . ?
C10 C9 1.405(3) . ?
C10 C5 1.422(3) . ?
C10 C11 1.424(3) . ?
C26 C25 1.379(3) . ?
C22 C23 1.373(3) . ?
C30 C31 1.406(3) . ?
C30 C29 1.417(3) . ?
C5 C6 1.410(3) . ?
C5 C4 1.417(3) . ?
C36 C37 1.362(3) . ?
C8 C9 1.359(3) . ?
C24 C25 1.367(3) . ?
C24 C23 1.373(3) . ?
C34 C33 1.360(3) . ?
C33 C32 1.403(3) . ?
C15 C16 1.375(3) . ?
C31 C32 1.356(3) . ?
C11 C2 1.359(4) . ?
C19 C18 1.379(3) . ?
C2 C3 1.416(4) . ?
C4 C3 1.354(3) . ?
C16 C17 1.361(4) . ?
C17 C18 1.361(4) . ?
